data_7207080
loop_
_publ_author_name
'Qu, Ling-Ling'
'Zhu, You-Long'
'Zhang, Jun'
'Li, Yi-Zhi'
'Du, Hong-Bin'
'You, Xiao-Zeng'

_publ_section_title
;
 Structural diversity and properties of coordination polymers built from a
 semi-rigid tetradentenate carboxylic acid
;
_journal_issue 3
_journal_name_full CrystEngComm
_journal_page_first 824
_journal_paper_doi 10.1039/c1ce05931a
_journal_volume 14
_journal_year 2012
_chemical_formula_sum 'C48 H28 Cd3 O20'
_chemical_formula_weight 1261.90
_chemical_name_systematic
;
?
;
_space_group_IT_number 2
_symmetry_cell_setting triclinic
_symmetry_space_group_name_Hall '-P 1'
_symmetry_space_group_name_H-M 'P -1'
_atom_sites_solution_hydrogens geom
_atom_sites_solution_primary direct
_atom_sites_solution_secondary difmap
_audit_creation_method SHELXL-97
_cell_angle_alpha 100.222(8)
_cell_angle_beta 104.613(7)
_cell_angle_gamma 91.281(8)
_cell_formula_units_Z 1
_cell_length_a 9.862(6)
_cell_length_b 10.381(6)
_cell_length_c 18.348(11)
_cell_measurement_temperature 291(2)
_cell_measurement_theta_max 26.00
_cell_measurement_theta_min 2.00
_cell_volume 1784.4(18)
_computing_cell_refinement SMART
_computing_data_collection 'SMART (Bruker, 2000)'
_computing_data_reduction SAINT
_computing_molecular_graphics SHELXTL
_computing_publication_material SHELXTL
_computing_structure_refinement 'SHELXL-97 (Sheldrick, 1997)'
_computing_structure_solution 'SHELXS-97 (Sheldrick, 1990)'
_diffrn_ambient_temperature 291(2)
_diffrn_measured_fraction_theta_full 0.971
_diffrn_measured_fraction_theta_max 0.971
_diffrn_measurement_device_type 'Bruker Smart Apex CCD area detector'
_diffrn_measurement_method 'phi and omega scans'
_diffrn_radiation_monochromator graphite
_diffrn_radiation_source 'fine-focus sealed tube'
_diffrn_radiation_type MoK\a
_diffrn_radiation_wavelength 0.71073
_diffrn_reflns_av_R_equivalents 0.0307
_diffrn_reflns_av_sigmaI/netI 0.0829
_diffrn_reflns_limit_h_max 12
_diffrn_reflns_limit_h_min -11
_diffrn_reflns_limit_k_max 5
_diffrn_reflns_limit_k_min -12
_diffrn_reflns_limit_l_max 22
_diffrn_reflns_limit_l_min -21
_diffrn_reflns_number 9509
_diffrn_reflns_theta_full 26.00
_diffrn_reflns_theta_max 26.00
_diffrn_reflns_theta_min 2.00
_exptl_absorpt_coefficient_mu 0.939
_exptl_absorpt_correction_T_max 0.8200
_exptl_absorpt_correction_T_min 0.7789
_exptl_absorpt_correction_type multi-scan
_exptl_crystal_density_diffrn 1.174
_exptl_crystal_density_method 'not measured'
_exptl_crystal_F_000 620
_exptl_crystal_size_max 0.28
_exptl_crystal_size_mid 0.24
_exptl_crystal_size_min 0.22
_refine_diff_density_max 0.824
_refine_diff_density_min -0.606
_refine_diff_density_rms 0.093
_refine_ls_extinction_method none
_refine_ls_goodness_of_fit_ref 1.032
_refine_ls_hydrogen_treatment constr
_refine_ls_matrix_type full
_refine_ls_number_parameters 310
_refine_ls_number_reflns 6806
_refine_ls_number_restraints 0
_refine_ls_restrained_S_all 1.032
_refine_ls_R_factor_all 0.0809
_refine_ls_R_factor_gt 0.0502
_refine_ls_shift/su_max 0.000
_refine_ls_shift/su_mean 0.000
_refine_ls_structure_factor_coef Fsqd
_refine_ls_weighting_details 'calc w=1/[\s^2^(Fo^2^)+(0.0500P)^2^+1.2200P] where P=(Fo^2^+2Fc^2^)/3'
_refine_ls_weighting_scheme calc
_refine_ls_wR_factor_gt 0.1124
_refine_ls_wR_factor_ref 0.1218
_reflns_number_gt 4198
_reflns_number_total 6806
_reflns_threshold_expression >2sigma(I)
_cod_data_source_file c1ce05931a.txt
_cod_data_source_block 3
_cod_original_cell_volume 1784.3(19)
_cod_original_sg_symbol_H-M p_-1
_cod_database_code 7207080

loop_
_symmetry_equiv_pos_as_xyz
'x, y, z'
'-x, -y, -z'

loop_
_atom_site_label
_atom_site_type_symbol
_atom_site_fract_x
_atom_site_fract_y
_atom_site_fract_z
_atom_site_U_iso_or_equiv
_atom_site_adp_type
_atom_site_occupancy
_atom_site_symmetry_multiplicity
_atom_site_calc_flag
_atom_site_refinement_flags
C1 C 0.6034(6) 0.3807(5) -0.2638(3) 0.0457(12) Uani 1 1 d .
C2 C 0.5874(6) 0.2474(5) -0.2946(3) 0.0519(14) Uani 1 1 d .
H2 H 0.5634 0.2178 -0.3474 0.062 Uiso 1 1 calc R
C3 C 0.6080(6) 0.1600(6) -0.2450(3) 0.0525(14) Uani 1 1 d .
C4 C 0.6426(6) 0.2014(6) -0.1666(3) 0.0510(13) Uani 1 1 d .
H4 H 0.6543 0.1414 -0.1338 0.061 Uiso 1 1 calc R
C5 C 0.6597(7) 0.3377(6) -0.1376(3) 0.0597(15) Uani 1 1 d .
C6 C 0.6378(6) 0.4290(5) -0.1855(3) 0.0525(14) Uani 1 1 d .
H6 H 0.6458 0.5187 -0.1659 0.063 Uiso 1 1 calc R
C7 C 0.5757(6) 0.4736(5) -0.3161(3) 0.0420(12) Uani 1 1 d .
C8 C 0.5950(6) 0.0144(6) -0.2769(3) 0.0523(14) Uani 1 1 d .
C9 C 0.8343(7) 0.4321(6) -0.0174(3) 0.0610(16) Uani 1 1 d .
H9A H 0.9036 0.3777 -0.0342 0.073 Uiso 1 1 calc R
H9B H 0.8409 0.5144 -0.0349 0.073 Uiso 1 1 calc R
C10 C 0.8731(4) 0.4596(4) 0.06400(15) 0.0536(14) Uani 1 1 d G
C11 C 0.8030(4) 0.5490(4) 0.1045(2) 0.0604(16) Uani 1 1 d G
H11 H 0.7268 0.5884 0.0783 0.073 Uiso 1 1 calc R
C12 C 0.8469(4) 0.5795(4) 0.1841(2) 0.0637(16) Uani 1 1 d G
H12 H 0.8000 0.6393 0.2111 0.076 Uiso 1 1 calc R
C13 C 0.9609(4) 0.5206(4) 0.22323(15) 0.0630(16) Uani 1 1 d G
C14 C 1.0309(4) 0.4312(4) 0.1828(2) 0.0684(18) Uani 1 1 d G
H14 H 1.1072 0.3918 0.2090 0.082 Uiso 1 1 calc R
C15 C 0.9870(4) 0.4007(4) 0.1032(2) 0.0616(16) Uani 1 1 d G
H15 H 1.0339 0.3409 0.0761 0.074 Uiso 1 1 calc R
C16 C 0.9994(7) 0.5639(6) 0.3042(3) 0.0602(16) Uani 1 1 d .
H16A H 1.0565 0.4988 0.3265 0.072 Uiso 1 1 calc R
H16B H 1.0593 0.6442 0.3154 0.072 Uiso 1 1 calc R
C17 C 0.9355(6) 0.6290(5) 0.4199(3) 0.0448(12) Uani 1 1 d .
C18 C 0.8369(6) 0.6550(5) 0.4610(3) 0.0491(13) Uani 1 1 d .
H18 H 0.7420 0.6484 0.4355 0.059 Uiso 1 1 calc R
C19 C 0.8796(6) 0.6920(6) 0.5421(3) 0.0487(13) Uani 1 1 d .
C20 C 1.0236(6) 0.7032(5) 0.5784(3) 0.0459(12) Uani 1 1 d .
H20 H 1.0535 0.7266 0.6316 0.055 Uiso 1 1 calc R
C21 C 1.1235(6) 0.6796(6) 0.5359(3) 0.0479(13) Uani 1 1 d .
C22 C 1.0797(6) 0.6438(6) 0.4558(3) 0.0518(13) Uani 1 1 d .
H22 H 1.1451 0.6300 0.4270 0.062 Uiso 1 1 calc R
C23 C 0.7745(5) 0.7182(5) 0.5883(3) 0.0445(12) Uani 1 1 d .
C24 C 1.2764(6) 0.6969(6) 0.5790(3) 0.0470(12) Uani 1 1 d .
Cd1 Cd 0.5000 0.5000 -0.5000 0.04770(16) Uani 1 2 d S
Cd2 Cd 0.55787(4) 0.76003(4) 0.65782(2) 0.04565(13) Uani 1 1 d .
O1 O 0.5486(4) 0.4367(4) -0.3860(2) 0.0504(9) Uani 1 1 d .
O2 O 0.5950(4) 0.5939(3) -0.2830(2) 0.0514(9) Uani 1 1 d .
O3 O 0.5570(4) -0.0204(3) -0.3481(2) 0.0482(9) Uani 1 1 d .
O4 O 0.6192(4) -0.0679(3) -0.2325(2) 0.0453(8) Uani 1 1 d .
O5 O 0.6974(4) 0.3683(4) -0.0560(2) 0.0569(10) Uani 1 1 d .
O6 O 0.8951(4) 0.5881(4) 0.3431(2) 0.0518(9) Uani 1 1 d .
O7 O 0.6490(3) 0.6869(3) 0.5538(2) 0.0428(8) Uani 1 1 d .
O8 O 0.8106(4) 0.7680(4) 0.6576(2) 0.0502(9) Uani 1 1 d .
O9 O 1.3189(4) 0.7549(3) 0.6460(2) 0.0516(9) Uani 1 1 d .
O10 O 1.3530(4) 0.6496(4) 0.5379(2) 0.0550(10) Uani 1 1 d .

loop_
_atom_site_aniso_label
_atom_site_aniso_U_11
_atom_site_aniso_U_22
_atom_site_aniso_U_33
_atom_site_aniso_U_23
_atom_site_aniso_U_13
_atom_site_aniso_U_12
C1 0.062(3) 0.049(3) 0.038(3) 0.022(2) 0.024(2) 0.015(3)
C2 0.075(4) 0.039(3) 0.038(3) 0.002(2) 0.012(3) 0.001(3)
C3 0.061(4) 0.056(3) 0.045(3) 0.009(2) 0.020(3) 0.026(3)
C4 0.065(4) 0.053(3) 0.040(3) 0.020(2) 0.014(3) 0.005(3)
C5 0.077(4) 0.058(4) 0.044(3) 0.015(3) 0.012(3) 0.012(3)
C6 0.074(4) 0.034(3) 0.052(3) 0.017(2) 0.013(3) 0.022(3)
C7 0.064(3) 0.032(2) 0.039(3) 0.014(2) 0.023(2) 0.023(2)
C8 0.057(3) 0.047(3) 0.054(4) 0.010(3) 0.019(3) -0.016(3)
C9 0.072(4) 0.054(3) 0.057(4) 0.021(3) 0.010(3) 0.011(3)
C10 0.060(4) 0.045(3) 0.054(3) 0.010(3) 0.013(3) -0.023(3)
C11 0.061(4) 0.052(3) 0.064(4) 0.003(3) 0.015(3) -0.009(3)
C12 0.058(4) 0.059(4) 0.077(4) 0.007(3) 0.027(3) 0.009(3)
C13 0.059(4) 0.067(4) 0.060(4) 0.013(3) 0.008(3) 0.006(3)
C14 0.071(4) 0.080(5) 0.052(4) 0.009(3) 0.014(3) -0.007(4)
C15 0.071(4) 0.076(4) 0.049(3) 0.013(3) 0.034(3) 0.021(3)
C16 0.077(4) 0.043(3) 0.057(4) -0.009(3) 0.023(3) 0.012(3)
C17 0.052(3) 0.044(3) 0.044(3) 0.015(2) 0.018(2) 0.009(2)
C18 0.052(3) 0.050(3) 0.046(3) 0.006(2) 0.014(2) 0.011(3)
C19 0.046(3) 0.059(3) 0.043(3) 0.002(2) 0.020(2) 0.011(3)
C20 0.052(3) 0.055(3) 0.039(3) 0.026(2) 0.015(2) 0.016(3)
C21 0.050(3) 0.057(3) 0.036(3) 0.006(2) 0.012(2) 0.016(3)
C22 0.049(3) 0.065(4) 0.041(3) 0.007(3) 0.013(2) 0.004(3)
C23 0.035(3) 0.045(3) 0.051(3) 0.009(2) 0.008(2) -0.008(2)
C24 0.039(3) 0.058(3) 0.050(3) 0.017(3) 0.018(2) -0.004(2)
Cd1 0.0491(3) 0.0516(3) 0.0371(3) 0.0025(2) 0.0061(2) -0.0014(3)
Cd2 0.0562(3) 0.0390(2) 0.0417(2) 0.00466(15) 0.01459(18) 0.00681(17)
O1 0.062(2) 0.045(2) 0.043(2) 0.0069(16) 0.0135(18) -0.0100(18)
O2 0.065(2) 0.043(2) 0.041(2) 0.0069(16) 0.0029(18) 0.0086(18)
O3 0.062(2) 0.0357(18) 0.050(2) 0.0009(15) 0.0255(18) -0.0127(17)
O4 0.064(2) 0.0341(18) 0.044(2) 0.0098(15) 0.0223(17) 0.0143(16)
O5 0.069(3) 0.048(2) 0.046(2) 0.0105(17) -0.0006(19) 0.0045(19)
O6 0.067(2) 0.054(2) 0.040(2) 0.0090(17) 0.0232(18) 0.0148(19)
O7 0.0353(19) 0.0405(18) 0.050(2) -0.0035(15) 0.0161(16) -0.0098(14)
O8 0.057(2) 0.051(2) 0.042(2) -0.0026(17) 0.0194(17) 0.0072(18)
O9 0.047(2) 0.043(2) 0.057(2) 0.0125(17) -0.0056(17) 0.0129(16)
O10 0.055(2) 0.064(2) 0.051(2) 0.0199(19) 0.0146(18) 0.0100(19)

loop_
_atom_type_symbol
_atom_type_description
_atom_type_scat_dispersion_real
_atom_type_scat_dispersion_imag
_atom_type_scat_source
C C 0.0033 0.0016 'International Tables Vol C Tables 4.2.6.8 and 6.1.1.4'
H H 0.0000 0.0000 'International Tables Vol C Tables 4.2.6.8 and 6.1.1.4'
O O 0.0106 0.0060 'International Tables Vol C Tables 4.2.6.8 and 6.1.1.4'
Cd Cd -0.8075 1.2024 'International Tables Vol C Tables 4.2.6.8 and 6.1.1.4'

loop_
_geom_angle_atom_site_label_1
_geom_angle_atom_site_label_2
_geom_angle_atom_site_label_3
_geom_angle
_geom_angle_site_symmetry_1
_geom_angle_site_symmetry_3
C6 C1 C2 122.7(5) . .
C6 C1 C7 118.7(5) . .
C2 C1 C7 118.5(5) . .
C3 C2 C1 118.4(5) . .
C3 C2 H2 120.8 . .
C1 C2 H2 120.8 . .
C2 C3 C4 121.9(5) . .
C2 C3 C8 119.6(5) . .
C4 C3 C8 118.5(5) . .
C3 C4 C5 118.0(5) . .
C3 C4 H4 121.0 . .
C5 C4 H4 121.0 . .
C6 C5 C4 122.0(5) . .
C6 C5 O5 125.2(5) . .
C4 C5 O5 112.8(5) . .
C1 C6 C5 117.0(5) . .
C1 C6 H6 121.5 . .
C5 C6 H6 121.5 . .
O1 C7 O2 123.8(5) . .
O1 C7 C1 121.5(5) . .
O2 C7 C1 114.3(4) . .
O3 C8 O4 122.0(5) . .
O3 C8 C3 117.1(5) . .
O4 C8 C3 120.9(5) . .
O3 C8 Cd2 59.2(3) . 1_544
O4 C8 Cd2 62.8(3) . 1_544
C3 C8 Cd2 175.8(4) . 1_544
C10 C9 O5 117.9(5) . .
C10 C9 H9A 107.8 . .
O5 C9 H9A 107.8 . .
C10 C9 H9B 107.8 . .
O5 C9 H9B 107.8 . .
H9A C9 H9B 107.2 . .
C11 C10 C15 120.0 . .
C11 C10 C9 120.9(4) . .
C15 C10 C9 119.1(4) . .
C10 C11 C12 120.0 . .
C10 C11 H11 120.0 . .
C12 C11 H11 120.0 . .
C13 C12 C11 120.0 . .
C13 C12 H12 120.0 . .
C11 C12 H12 120.0 . .
C12 C13 C14 120.0 . .
C12 C13 C16 114.7(4) . .
C14 C13 C16 125.2(4) . .
C15 C14 C13 120.0 . .
C15 C14 H14 120.0 . .
C13 C14 H14 120.0 . .
C14 C15 C10 120.0 . .
C14 C15 H15 120.0 . .
C10 C15 H15 120.0 . .
O6 C16 C13 119.7(5) . .
O6 C16 H16A 107.4 . .
C13 C16 H16A 107.4 . .
O6 C16 H16B 107.4 . .
C13 C16 H16B 107.4 . .
H16A C16 H16B 106.9 . .
O6 C17 C18 120.5(5) . .
O6 C17 C22 117.9(5) . .
C18 C17 C22 121.6(5) . .
C17 C18 C19 120.2(5) . .
C17 C18 H18 119.9 . .
C19 C18 H18 119.9 . .
C20 C19 C18 118.2(5) . .
C20 C19 C23 120.4(5) . .
C18 C19 C23 121.3(5) . .
C19 C20 C21 121.1(5) . .
C19 C20 H20 119.4 . .
C21 C20 H20 119.4 . .
C22 C21 C20 119.9(5) . .
C22 C21 C24 122.2(5) . .
C20 C21 C24 117.9(5) . .
C17 C22 C21 118.8(5) . .
C17 C22 H22 120.6 . .
C21 C22 H22 120.6 . .
O8 C23 O7 121.7(5) . .
O8 C23 C19 121.6(5) . .
O7 C23 C19 116.6(5) . .
O8 C23 Cd2 64.7(3) . .
O7 C23 Cd2 57.0(3) . .
C19 C23 Cd2 173.5(4) . .
O9 C24 O10 125.0(5) . .
O9 C24 C21 123.2(5) . .
O10 C24 C21 111.8(5) . .
O1 Cd1 O1 179.999(1) . 2_664
O1 Cd1 O10 91.26(14) . 1_454
O1 Cd1 O10 88.74(14) 2_664 1_454
O1 Cd1 O10 88.74(14) . 2_765
O1 Cd1 O10 91.26(14) 2_664 2_765
O10 Cd1 O10 180.000(1) 1_454 2_765
O1 Cd1 O7 90.08(13) . 1_554
O1 Cd1 O7 89.92(13) 2_664 1_554
O10 Cd1 O7 77.22(14) 1_454 1_554
O10 Cd1 O7 102.78(14) 2_765 1_554
O1 Cd1 O7 89.92(13) . 2_665
O1 Cd1 O7 90.08(13) 2_664 2_665
O10 Cd1 O7 102.78(14) 1_454 2_665
O10 Cd1 O7 77.22(14) 2_765 2_665
O7 Cd1 O7 180.000(1) 1_554 2_665
O2 Cd2 O3 154.23(14) 1_556 1_566
O2 Cd2 O9 95.53(14) 1_556 1_455
O3 Cd2 O9 89.31(13) 1_566 1_455
O2 Cd2 O7 100.22(14) 1_556 .
O3 Cd2 O7 98.59(13) 1_566 .
O9 Cd2 O7 121.86(13) 1_455 .
O2 Cd2 O4 98.22(13) 1_556 1_566
O3 Cd2 O4 56.06(13) 1_566 1_566
O9 Cd2 O4 95.68(13) 1_455 1_566
O7 Cd2 O4 135.78(12) . 1_566
O2 Cd2 O8 88.31(14) 1_556 .
O3 Cd2 O8 88.88(13) 1_566 .
O9 Cd2 O8 174.56(13) 1_455 .
O7 Cd2 O8 53.43(12) . .
O4 Cd2 O8 87.57(12) 1_566 .
O2 Cd2 O10 99.11(14) 1_556 1_455
O3 Cd2 O10 103.76(13) 1_566 1_455
O9 Cd2 O10 52.10(13) 1_455 1_455
O7 Cd2 O10 70.20(13) . 1_455
O4 Cd2 O10 144.60(13) 1_566 1_455
O8 Cd2 O10 123.51(12) . 1_455
O2 Cd2 C8 126.49(16) 1_556 1_566
O3 Cd2 C8 27.78(15) 1_566 1_566
O9 Cd2 C8 92.59(16) 1_455 1_566
O7 Cd2 C8 119.35(15) . 1_566
O4 Cd2 C8 28.28(15) 1_566 1_566
O8 Cd2 C8 88.20(15) . 1_566
O10 Cd2 C8 126.29(16) 1_455 1_566
O2 Cd2 C23 95.18(16) 1_556 .
O3 Cd2 C23 93.75(14) 1_566 .
O9 Cd2 C23 148.43(15) 1_455 .
O7 Cd2 C23 26.68(13) . .
O4 Cd2 C23 112.02(14) 1_566 .
O8 Cd2 C23 26.75(13) . .
O10 Cd2 C23 96.85(15) 1_455 .
C8 Cd2 C23 104.55(16) 1_566 .
C7 O1 Cd1 145.4(3) . .
C7 O2 Cd2 124.7(3) . 1_554
C8 O3 Cd2 93.0(3) . 1_544
C8 O4 Cd2 88.9(3) . 1_544
C5 O5 C9 118.0(5) . .
C17 O6 C16 118.1(5) . .
C23 O7 Cd1 139.5(3) . 1_556
C23 O7 Cd2 96.3(3) . .
Cd1 O7 Cd2 98.28(12) 1_556 .
C23 O8 Cd2 88.5(3) . .
C24 O9 Cd2 99.4(3) . 1_655
C24 O10 Cd1 154.2(4) . 1_656
C24 O10 Cd2 83.3(3) . 1_655
Cd1 O10 Cd2 90.48(13) 1_656 1_655

loop_
_geom_bond_atom_site_label_1
_geom_bond_atom_site_label_2
_geom_bond_distance
_geom_bond_site_symmetry_2
C1 C6 1.386(7) .
C1 C2 1.388(7) .
C1 C7 1.462(6) .
C2 C3 1.378(8) .
C2 H2 0.9300 .
C3 C4 1.378(8) .
C3 C8 1.511(8) .
C4 C5 1.411(8) .
C4 H4 0.9300 .
C5 C6 1.388(8) .
C5 O5 1.423(7) .
C6 H6 0.9300 .
C7 O1 1.229(6) .
C7 O2 1.276(6) .
C8 O3 1.248(7) .
C8 O4 1.268(7) .
C8 Cd2 2.675(6) 1_544
C9 C10 1.420(7) .
C9 O5 1.440(7) .
C9 H9A 0.9700 .
C9 H9B 0.9700 .
C10 C11 1.3900 .
C10 C15 1.3900 .
C11 C12 1.3900 .
C11 H11 0.9300 .
C12 C13 1.3900 .
C12 H12 0.9300 .
C13 C14 1.3900 .
C13 C16 1.424(6) .
C14 C15 1.3900 .
C14 H14 0.9300 .
C15 H15 0.9300 .
C16 O6 1.396(7) .
C16 H16A 0.9700 .
C16 H16B 0.9700 .
C17 O6 1.350(6) .
C17 C18 1.376(7) .
C17 C22 1.400(8) .
C18 C19 1.420(7) .
C18 H18 0.9300 .
C19 C20 1.400(8) .
C19 C23 1.497(7) .
C20 C21 1.404(7) .
C20 H20 0.9300 .
C21 C22 1.401(7) .
C21 C24 1.506(8) .
C22 H22 0.9300 .
C23 O8 1.241(6) .
C23 O7 1.245(6) .
C23 Cd2 2.756(5) .
C24 O9 1.232(6) .
C24 O10 1.246(6) .
Cd1 O1 2.243(4) .
Cd1 O1 2.243(4) 2_664
Cd1 O10 2.285(4) 1_454
Cd1 O10 2.285(4) 2_765
Cd1 O7 2.315(3) 1_554
Cd1 O7 2.315(3) 2_665
Cd2 O2 2.186(4) 1_556
Cd2 O3 2.301(4) 1_566
Cd2 O9 2.310(4) 1_455
Cd2 O7 2.326(3) .
Cd2 O4 2.381(4) 1_566
Cd2 O8 2.493(4) .
Cd2 O10 2.645(4) 1_455
Cd2 C8 2.675(6) 1_566
O2 Cd2 2.186(4) 1_554
O3 Cd2 2.301(4) 1_544
O4 Cd2 2.381(3) 1_544
O7 Cd1 2.315(3) 1_556
O9 Cd2 2.310(4) 1_655
O10 Cd1 2.285(4) 1_656
O10 Cd2 2.645(4) 1_655

loop_
_geom_torsion_atom_site_label_1
_geom_torsion_atom_site_label_2
_geom_torsion_atom_site_label_3
_geom_torsion_atom_site_label_4
_geom_torsion
_geom_torsion_site_symmetry_1
_geom_torsion_site_symmetry_4
C6 C1 C2 C3 -0.7(9) . .
C7 C1 C2 C3 -177.4(5) . .
C1 C2 C3 C4 0.5(9) . .
C1 C2 C3 C8 -178.4(5) . .
C2 C3 C4 C5 -1.3(9) . .
C8 C3 C4 C5 177.6(6) . .
C3 C4 C5 C6 2.3(10) . .
C3 C4 C5 O5 -179.1(5) . .
C2 C1 C6 C5 1.6(9) . .
C7 C1 C6 C5 178.3(6) . .
C4 C5 C6 C1 -2.5(10) . .
O5 C5 C6 C1 179.1(6) . .
C6 C1 C7 O1 178.0(5) . .
C2 C1 C7 O1 -5.1(8) . .
C6 C1 C7 O2 4.1(8) . .
C2 C1 C7 O2 -179.0(5) . .
C2 C3 C8 O3 -4.4(8) . .
C4 C3 C8 O3 176.7(5) . .
C2 C3 C8 O4 177.0(6) . .
C4 C3 C8 O4 -1.9(9) . .
C2 C3 C8 Cd2 -32(6) . 1_544
C4 C3 C8 Cd2 149(5) . 1_544
O5 C9 C10 C11 -65.7(6) . .
O5 C9 C10 C15 117.5(5) . .
C15 C10 C11 C12 0.0 . .
C9 C10 C11 C12 -176.8(5) . .
C10 C11 C12 C13 0.0 . .
C11 C12 C13 C14 0.0 . .
C11 C12 C13 C16 177.5(5) . .
C12 C13 C14 C15 0.0 . .
C16 C13 C14 C15 -177.2(5) . .
C13 C14 C15 C10 0.0 . .
C11 C10 C15 C14 0.0 . .
C9 C10 C15 C14 176.9(4) . .
C12 C13 C16 O6 39.0(7) . .
C14 C13 C16 O6 -143.7(4) . .
O6 C17 C18 C19 177.0(5) . .
C22 C17 C18 C19 -3.0(8) . .
C17 C18 C19 C20 1.1(8) . .
C17 C18 C19 C23 -178.7(5) . .
C18 C19 C20 C21 0.6(8) . .
C23 C19 C20 C21 -179.7(5) . .
C19 C20 C21 C22 -0.3(9) . .
C19 C20 C21 C24 178.5(5) . .
O6 C17 C22 C21 -176.8(5) . .
C18 C17 C22 C21 3.2(8) . .
C20 C21 C22 C17 -1.6(9) . .
C24 C21 C22 C17 179.6(5) . .
C20 C19 C23 O8 10.4(8) . .
C18 C19 C23 O8 -169.8(5) . .
C20 C19 C23 O7 -169.2(5) . .
C18 C19 C23 O7 10.6(8) . .
C20 C19 C23 Cd2 -180(100) . .
C18 C19 C23 Cd2 0(4) . .
C22 C21 C24 O9 163.6(6) . .
C20 C21 C24 O9 -15.2(8) . .
C22 C21 C24 O10 -14.1(8) . .
C20 C21 C24 O10 167.1(5) . .
O8 C23 Cd2 O2 -75.8(3) . 1_556
O7 C23 Cd2 O2 102.5(3) . 1_556
C19 C23 Cd2 O2 114(3) . 1_556
O8 C23 Cd2 O3 80.0(3) . 1_566
O7 C23 Cd2 O3 -101.7(3) . 1_566
C19 C23 Cd2 O3 -90(3) . 1_566
O8 C23 Cd2 O9 174.8(3) . 1_455
O7 C23 Cd2 O9 -6.9(5) . 1_455
C19 C23 Cd2 O9 5(4) . 1_455
O8 C23 Cd2 O7 -178.3(5) . .
C19 C23 Cd2 O7 12(3) . .
O8 C23 Cd2 O4 25.3(3) . 1_566
O7 C23 Cd2 O4 -156.5(3) . 1_566
C19 C23 Cd2 O4 -145(3) . 1_566
O7 C23 Cd2 O8 178.3(5) . .
C19 C23 Cd2 O8 -170(4) . .
O8 C23 Cd2 O10 -175.6(3) . 1_455
O7 C23 Cd2 O10 2.6(3) . 1_455
C19 C23 Cd2 O10 14(3) . 1_455
O8 C23 Cd2 C8 54.0(3) . 1_566
O7 C23 Cd2 C8 -127.7(3) . 1_566
C19 C23 Cd2 C8 -116(3) . 1_566
O2 C7 O1 Cd1 -5.2(10) . .
C1 C7 O1 Cd1 -178.5(4) . .
O1 Cd1 O1 C7 -149(34) 2_664 .
O10 Cd1 O1 C7 -42.6(7) 1_454 .
O10 Cd1 O1 C7 137.4(7) 2_765 .
O7 Cd1 O1 C7 34.6(7) 1_554 .
O7 Cd1 O1 C7 -145.4(7) 2_665 .
O1 C7 O2 Cd2 8.3(8) . 1_554
C1 C7 O2 Cd2 -178.0(3) . 1_554
O4 C8 O3 Cd2 0.8(6) . 1_544
C3 C8 O3 Cd2 -177.7(4) . 1_544
O3 C8 O4 Cd2 -0.8(6) . 1_544
C3 C8 O4 Cd2 177.7(5) . 1_544
C6 C5 O5 C9 -67.4(8) . .
C4 C5 O5 C9 114.1(6) . .
C10 C9 O5 C5 -178.5(5) . .
C18 C17 O6 C16 179.6(5) . .
C22 C17 O6 C16 -0.4(7) . .
C13 C16 O6 C17 179.9(5) . .
O8 C23 O7 Cd1 -108.8(6) . 1_556
C19 C23 O7 Cd1 70.8(7) . 1_556
Cd2 C23 O7 Cd1 -110.6(5) . 1_556
O8 C23 O7 Cd2 1.8(6) . .
C19 C23 O7 Cd2 -178.6(4) . .
O2 Cd2 O7 C23 -81.1(3) 1_556 .
O3 Cd2 O7 C23 81.2(3) 1_566 .
O9 Cd2 O7 C23 175.7(3) 1_455 .
O4 Cd2 O7 C23 32.1(4) 1_566 .
O8 Cd2 O7 C23 -1.0(3) . .
O10 Cd2 O7 C23 -177.2(3) 1_455 .
C8 Cd2 O7 C23 61.5(4) 1_566 .
O2 Cd2 O7 Cd1 61.00(16) 1_556 1_556
O3 Cd2 O7 Cd1 -136.71(14) 1_566 1_556
O9 Cd2 O7 Cd1 -42.15(19) 1_455 1_556
O4 Cd2 O7 Cd1 174.18(12) 1_566 1_556
O8 Cd2 O7 Cd1 141.1(2) . 1_556
O10 Cd2 O7 Cd1 -35.10(12) 1_455 1_556
C8 Cd2 O7 Cd1 -156.38(17) 1_566 1_556
C23 Cd2 O7 Cd1 142.1(4) . 1_556
O7 C23 O8 Cd2 -1.7(5) . .
C19 C23 O8 Cd2 178.7(5) . .
O2 Cd2 O8 C23 105.0(3) 1_556 .
O3 Cd2 O8 C23 -100.6(3) 1_566 .
O9 Cd2 O8 C23 -30.0(14) 1_455 .
O7 Cd2 O8 C23 1.0(3) . .
O4 Cd2 O8 C23 -156.7(3) 1_566 .
O10 Cd2 O8 C23 5.2(4) 1_455 .
C8 Cd2 O8 C23 -128.4(3) 1_566 .
O10 C24 O9 Cd2 5.2(6) . 1_655
C21 C24 O9 Cd2 -172.2(5) . 1_655
O9 C24 O10 Cd1 72.6(11) . 1_656
C21 C24 O10 Cd1 -109.7(8) . 1_656
O9 C24 O10 Cd2 -4.5(6) . 1_655
C21 C24 O10 Cd2 173.2(4) . 1_655

loop_
_platon_squeeze_void_nr
_platon_squeeze_void_average_x
_platon_squeeze_void_average_y
_platon_squeeze_void_average_z
_platon_squeeze_void_volume
_platon_squeeze_void_count_electrons
_platon_squeeze_void_content
1 -0.027 -0.001 0.000 806 85 ' '
